data_4029822
loop_
_publ_author_name
'Arora, Kapildev K.'
'Pedireddi, V. R.'

_publ_section_title
;
 A rational study of crystal engineering of supramolecular assemblies of
 1,2,4,5-benzenetetracarboxylic acid.
;
_journal_issue 24
_journal_name_full 'The Journal of organic chemistry'
_journal_page_first 9177
_journal_page_last 9185
_journal_paper_doi 10.1021/jo034434z
_journal_volume 68
_journal_year 2003
_chemical_formula_moiety (C10H6O8):(C12H8N2):2(H2O)
_chemical_formula_sum 'C22 H18 N2 O10'
_chemical_formula_weight 470.38
_chemical_name_systematic
; 
 ? 
;
_space_group_IT_number 2
_symmetry_cell_setting triclinic
_symmetry_space_group_name_Hall '-P 1'
_symmetry_space_group_name_H-M 'P -1'
_atom_sites_solution_hydrogens geom
_atom_sites_solution_primary direct
_atom_sites_solution_secondary difmap
_audit_creation_method SHELXL-97
_cell_angle_alpha 80.10(1)
_cell_angle_beta 69.38(1)
_cell_angle_gamma 67.38(1)
_cell_formula_units_Z 2
_cell_length_a 9.752(2)
_cell_length_b 9.822(2)
_cell_length_c 12.034(3)
_cell_measurement_temperature 293(2)
_cell_volume 994.9(4)
_computing_cell_refinement SMART
_computing_data_collection SMART
_computing_data_reduction SAINTPLUS
_computing_structure_refinement 'SHELXTL (Sheldrick, 1997)'
_computing_structure_solution 'SHELXTL (Sheldrick, 1990)'
_diffrn_ambient_temperature 293(2)
_diffrn_measured_fraction_theta_full 0.980
_diffrn_measured_fraction_theta_max 0.980
_diffrn_measurement_device_type 'Bruker APEX CCD Area detector'
_diffrn_radiation_monochromator graphite
_diffrn_radiation_source 'fine-focus sealed tube'
_diffrn_radiation_type MoK\a
_diffrn_radiation_wavelength 0.71073
_diffrn_reflns_av_R_equivalents 0.0291
_diffrn_reflns_av_sigmaI/netI 0.0269
_diffrn_reflns_limit_h_max 10
_diffrn_reflns_limit_h_min -10
_diffrn_reflns_limit_k_max 10
_diffrn_reflns_limit_k_min -10
_diffrn_reflns_limit_l_max 13
_diffrn_reflns_limit_l_min -13
_diffrn_reflns_number 8265
_diffrn_reflns_theta_full 23.47
_diffrn_reflns_theta_max 23.47
_diffrn_reflns_theta_min 1.81
_exptl_absorpt_coefficient_mu 0.126
_exptl_crystal_colour 'Light yellow'
_exptl_crystal_density_diffrn 1.570
_exptl_crystal_density_method 'not measured'
_exptl_crystal_description 'Rectangular block'
_exptl_crystal_F_000 488
_exptl_crystal_size_max 0.38
_exptl_crystal_size_mid 0.22
_exptl_crystal_size_min 0.15
_refine_diff_density_max 0.185
_refine_diff_density_min -0.303
_refine_diff_density_rms 0.054
_refine_ls_extinction_method none
_refine_ls_goodness_of_fit_ref 1.049
_refine_ls_hydrogen_treatment mixed
_refine_ls_matrix_type full
_refine_ls_number_parameters 379
_refine_ls_number_reflns 2865
_refine_ls_number_restraints 0
_refine_ls_restrained_S_all 1.049
_refine_ls_R_factor_all 0.0435
_refine_ls_R_factor_gt 0.0379
_refine_ls_shift/su_max 0.001
_refine_ls_shift/su_mean 0.000
_refine_ls_structure_factor_coef Fsqd
_refine_ls_weighting_details 'calc w=1/[\s^2^(Fo^2^)+(0.0662P)^2^+0.0444P] where P=(Fo^2^+2Fc^2^)/3'
_refine_ls_weighting_scheme calc
_refine_ls_wR_factor_gt 0.0976
_refine_ls_wR_factor_ref 0.1018
_reflns_number_gt 2510
_reflns_number_total 2865
_reflns_threshold_expression >2sigma(I)
_cod_data_source_file 3b.cif
_cod_data_source_block 3b
_cod_depositor_comments
;
The following automatic conversions were performed:

'_symmetry_cell_setting' value 'Triclinic' changed to 'triclinic'
according to
/usr/data/users/saulius/automatic-downloads/retrospective/ACS/lib/dictionaries/cif_core.dic
dictionary named 'cif_core.dic' version 2.4.2 from 2011-04-26.

Automatic conversion script
Id: cif_fix_values 2281 2013-09-26 08:29:07Z andrius 
;
_cod_original_sg_symbol_H-M P-1
_cod_database_code 4029822

loop_
_symmetry_equiv_pos_as_xyz
'x, y, z'
'-x, -y, -z'

loop_
_atom_site_label
_atom_site_type_symbol
_atom_site_fract_x
_atom_site_fract_y
_atom_site_fract_z
_atom_site_U_iso_or_equiv
_atom_site_adp_type
_atom_site_occupancy
_atom_site_symmetry_multiplicity
_atom_site_calc_flag
C1 C 0.1538(2) 1.0252(2) 0.17445(17) 0.0424(5) Uani 1 1 d
C2 C 0.2749(3) 1.0804(3) 0.1404(2) 0.0570(6) Uani 1 1 d
C3 C 0.3644(3) 1.0518(3) 0.2120(2) 0.0563(6) Uani 1 1 d
C4 C 0.3329(2) 0.9688(2) 0.31779(17) 0.0398(5) Uani 1 1 d
C5 C 0.4218(2) 0.9354(2) 0.39700(19) 0.0470(5) Uani 1 1 d
C6 C 0.3863(2) 0.8601(2) 0.50004(18) 0.0433(5) Uani 1 1 d
C7 C 0.2590(2) 0.81110(18) 0.52997(15) 0.0336(4) Uani 1 1 d
C8 C 0.1072(2) 0.6829(2) 0.66759(18) 0.0424(5) Uani 1 1 d
C9 C 0.0205(2) 0.7000(2) 0.59427(17) 0.0414(5) Uani 1 1 d
C10 C 0.0513(2) 0.7766(2) 0.48868(16) 0.0366(4) Uani 1 1 d
C11 C 0.17042(19) 0.83479(17) 0.45414(14) 0.0300(4) Uani 1 1 d
C12 C 0.20822(19) 0.91845(17) 0.34490(15) 0.0315(4) Uani 1 1 d
C21 C 0.34830(18) 0.55575(17) 0.22264(14) 0.0274(4) Uani 1 1 d
C22 C 0.45812(18) 0.61946(17) 0.14934(14) 0.0272(4) Uani 1 1 d
C23 C 0.43496(19) 0.69223(18) 0.04492(15) 0.0287(4) Uani 1 1 d
C24 C 0.30763(18) 0.70722(17) 0.01140(14) 0.0273(4) Uani 1 1 d
C25 C 0.19980(18) 0.64374(17) 0.08313(14) 0.0276(4) Uani 1 1 d
C26 C 0.22270(19) 0.56916(18) 0.18641(15) 0.0304(4) Uani 1 1 d
C27 C 0.35059(19) 0.46953(19) 0.33820(15) 0.0320(4) Uani 1 1 d
C28 C 0.60389(19) 0.61798(18) 0.17014(15) 0.0300(4) Uani 1 1 d
C29 C 0.29282(18) 0.79159(18) -0.10154(15) 0.0301(4) Uani 1 1 d
C30 C 0.06300(19) 0.65716(19) 0.04732(15) 0.0317(4) Uani 1 1 d
N1 N 0.11985(17) 0.94650(15) 0.27273(12) 0.0350(4) Uani 1 1 d
N2 N 0.22073(19) 0.73691(17) 0.63448(14) 0.0389(4) Uani 1 1 d
O1 O 0.15910(19) 1.07214(17) -0.27038(13) 0.0530(4) Uani 1 1 d
O2 O 0.20758(19) 1.31565(17) -0.38305(15) 0.0564(4) Uani 1 1 d
O271 O 0.27499(17) 0.38792(16) 0.37402(12) 0.0536(4) Uani 1 1 d
O272 O 0.42661(14) 0.48653(14) 0.40072(10) 0.0382(3) Uani 1 1 d
O281 O 0.70683(14) 0.64212(15) 0.08333(11) 0.0474(4) Uani 1 1 d
O282 O 0.61391(14) 0.59484(14) 0.27430(11) 0.0417(3) Uani 1 1 d
O291 O 0.21500(16) 0.93194(13) -0.08631(11) 0.0453(4) Uani 1 1 d
O292 O 0.35711(15) 0.73409(15) -0.19717(11) 0.0478(4) Uani 1 1 d
O301 O -0.03268(15) 0.59731(15) 0.12341(11) 0.0453(4) Uani 1 1 d
O302 O 0.04591(15) 0.71754(16) -0.04473(12) 0.0523(4) Uani 1 1 d
H1 H 0.089(2) 1.039(2) 0.1259(17) 0.046(5) Uiso 1 1 d
H2 H 0.284(3) 1.141(2) 0.072(2) 0.065(6) Uiso 1 1 d
H3 H 0.450(3) 1.084(2) 0.195(2) 0.067(7) Uiso 1 1 d
H5 H 0.510(3) 0.964(2) 0.3756(19) 0.063(6) Uiso 1 1 d
H6 H 0.445(2) 0.836(2) 0.5530(18) 0.049(6) Uiso 1 1 d
H8 H 0.088(2) 0.635(2) 0.742(2) 0.055(6) Uiso 1 1 d
H9 H -0.062(2) 0.660(2) 0.6185(18) 0.053(6) Uiso 1 1 d
H10 H -0.006(2) 0.7889(19) 0.4359(17) 0.043(5) Uiso 1 1 d
H22 H 0.272(3) 0.730(2) 0.684(2) 0.060(7) Uiso 1 1 d
H23 H 0.5084(19) 0.7344(17) -0.0033(14) 0.023(4) Uiso 1 1 d
H26 H 0.153(2) 0.5229(19) 0.2344(16) 0.034(5) Uiso 1 1 d
H100 H 0.179(3) 1.156(3) -0.307(2) 0.086(8) Uiso 1 1 d
H101 H 0.070(3) 1.076(3) -0.276(2) 0.093(10) Uiso 1 1 d
H200 H 0.258(4) 1.349(4) -0.355(3) 0.121(12) Uiso 1 1 d
H201 H 0.240(3) 1.335(3) -0.467(3) 0.079(8) Uiso 1 1 d
H272 H 0.504(3) 0.540(2) 0.352(2) 0.068(7) Uiso 1 1 d
H291 H 0.195(2) 0.987(2) -0.161(2) 0.063(6) Uiso 1 1 d
H301 H -0.133(3) 0.620(2) 0.104(2) 0.079(8) Uiso 1 1 d

loop_
_atom_site_aniso_label
_atom_site_aniso_U_11
_atom_site_aniso_U_22
_atom_site_aniso_U_33
_atom_site_aniso_U_23
_atom_site_aniso_U_13
_atom_site_aniso_U_12
C1 0.0493(12) 0.0441(11) 0.0341(11) 0.0089(9) -0.0171(9) -0.0177(9)
C2 0.0650(15) 0.0650(14) 0.0437(13) 0.0212(11) -0.0169(11) -0.0357(12)
C3 0.0548(13) 0.0677(14) 0.0544(14) 0.0166(11) -0.0151(11) -0.0398(12)
C4 0.0374(10) 0.0415(10) 0.0428(11) 0.0033(8) -0.0124(9) -0.0185(9)
C5 0.0408(11) 0.0559(12) 0.0562(13) 0.0028(10) -0.0193(10) -0.0280(10)
C6 0.0407(11) 0.0510(12) 0.0488(13) 0.0021(10) -0.0254(10) -0.0186(9)
C7 0.0356(10) 0.0311(9) 0.0354(10) 0.0011(8) -0.0158(8) -0.0099(8)
C8 0.0476(12) 0.0423(11) 0.0367(11) 0.0115(9) -0.0177(9) -0.0167(9)
C9 0.0433(11) 0.0450(11) 0.0426(11) 0.0132(9) -0.0198(9) -0.0232(9)
C10 0.0376(10) 0.0411(10) 0.0379(10) 0.0071(8) -0.0207(9) -0.0169(8)
C11 0.0314(9) 0.0293(9) 0.0311(9) 0.0013(7) -0.0140(7) -0.0100(8)
C12 0.0324(9) 0.0299(9) 0.0327(10) 0.0022(7) -0.0125(8) -0.0109(8)
C21 0.0268(9) 0.0307(9) 0.0275(9) 0.0031(7) -0.0121(7) -0.0118(7)
C22 0.0261(9) 0.0302(9) 0.0279(9) 0.0028(7) -0.0115(7) -0.0114(7)
C23 0.0271(9) 0.0342(9) 0.0293(9) 0.0076(7) -0.0105(8) -0.0176(8)
C24 0.0255(8) 0.0305(9) 0.0277(9) 0.0025(7) -0.0116(7) -0.0105(7)
C25 0.0262(9) 0.0330(9) 0.0264(9) 0.0028(7) -0.0109(7) -0.0126(7)
C26 0.0281(9) 0.0377(10) 0.0300(9) 0.0069(8) -0.0105(8) -0.0187(8)
C27 0.0293(9) 0.0406(10) 0.0299(9) 0.0080(8) -0.0134(8) -0.0164(8)
C28 0.0295(9) 0.0337(9) 0.0330(10) 0.0091(7) -0.0166(8) -0.0158(8)
C29 0.0270(9) 0.0395(11) 0.0298(10) 0.0055(8) -0.0137(8) -0.0165(8)
C30 0.0283(9) 0.0371(9) 0.0342(10) 0.0044(8) -0.0146(8) -0.0142(8)
N1 0.0396(9) 0.0360(8) 0.0319(8) 0.0052(7) -0.0167(7) -0.0137(7)
N2 0.0440(9) 0.0429(9) 0.0349(9) 0.0070(7) -0.0232(8) -0.0145(8)
O1 0.0629(10) 0.0549(9) 0.0585(9) 0.0293(7) -0.0400(8) -0.0331(8)
O2 0.0719(10) 0.0733(11) 0.0431(9) 0.0216(7) -0.0249(8) -0.0494(9)
O271 0.0639(9) 0.0774(10) 0.0440(8) 0.0309(7) -0.0305(7) -0.0524(8)
O272 0.0416(7) 0.0539(8) 0.0294(7) 0.0116(6) -0.0197(6) -0.0255(6)
O281 0.0356(7) 0.0779(10) 0.0418(8) 0.0182(7) -0.0195(6) -0.0359(7)
O282 0.0440(8) 0.0609(8) 0.0366(8) 0.0125(6) -0.0245(6) -0.0313(7)
O291 0.0654(9) 0.0345(7) 0.0377(8) 0.0096(6) -0.0269(7) -0.0145(7)
O292 0.0481(8) 0.0574(8) 0.0304(8) 0.0003(6) -0.0194(6) -0.0052(7)
O301 0.0364(7) 0.0762(10) 0.0375(7) 0.0177(7) -0.0195(6) -0.0361(7)
O302 0.0498(8) 0.0724(10) 0.0538(9) 0.0318(7) -0.0370(7) -0.0372(7)

loop_
_atom_type_symbol
_atom_type_description
_atom_type_scat_dispersion_real
_atom_type_scat_dispersion_imag
_atom_type_scat_source
C C 0.0033 0.0016 'International Tables Vol C Tables 4.2.6.8 and 6.1.1.4'
H H 0.0000 0.0000 'International Tables Vol C Tables 4.2.6.8 and 6.1.1.4'
N N 0.0061 0.0033 'International Tables Vol C Tables 4.2.6.8 and 6.1.1.4'
O O 0.0106 0.0060 'International Tables Vol C Tables 4.2.6.8 and 6.1.1.4'

loop_
_geom_angle_atom_site_label_1
_geom_angle_atom_site_label_2
_geom_angle_atom_site_label_3
_geom_angle
N1 C1 C2 123.72(19)
N1 C1 H1 113.9(11)
C2 C1 H1 122.4(11)
C3 C2 C1 118.9(2)
C3 C2 H2 123.9(15)
C1 C2 H2 117.0(15)
C2 C3 C4 119.6(2)
C2 C3 H3 124.6(14)
C4 C3 H3 115.8(14)
C3 C4 C12 117.44(18)
C3 C4 C5 122.39(18)
C12 C4 C5 120.16(17)
C6 C5 C4 121.53(18)
C6 C5 H5 118.8(13)
C4 C5 H5 119.6(13)
C5 C6 C7 119.05(18)
C5 C6 H6 122.8(12)
C7 C6 H6 118.1(12)
N2 C7 C11 117.97(16)
N2 C7 C6 119.56(16)
C11 C7 C6 122.47(16)
N2 C8 C9 120.33(18)
N2 C8 H8 117.5(13)
C9 C8 H8 122.1(13)
C10 C9 C8 118.93(18)
C10 C9 H9 120.8(12)
C8 C9 H9 120.2(12)
C9 C10 C11 120.73(17)
C9 C10 H10 120.6(11)
C11 C10 H10 118.6(11)
C10 C11 C7 118.49(15)
C10 C11 C12 123.86(15)
C7 C11 C12 117.65(15)
N1 C12 C4 122.75(16)
N1 C12 C11 118.19(15)
C4 C12 C11 119.06(15)
C26 C21 C22 118.56(15)
C26 C21 C27 114.08(14)
C22 C21 C27 127.35(14)
C23 C22 C21 117.82(14)
C23 C22 C28 114.41(14)
C21 C22 C28 127.76(14)
C22 C23 C24 122.89(16)
C22 C23 H23 117.3(10)
C24 C23 H23 119.8(9)
C23 C24 C25 119.37(15)
C23 C24 C29 118.04(15)
C25 C24 C29 122.59(14)
C26 C25 C24 118.32(15)
C26 C25 C30 121.68(15)
C24 C25 C30 120.01(14)
C25 C26 C21 123.02(16)
C25 C26 H26 119.1(11)
C21 C26 H26 117.8(11)
O271 C27 O272 120.75(15)
O271 C27 C21 118.87(15)
O272 C27 C21 120.32(14)
O281 C28 O282 122.83(15)
O281 C28 C22 117.48(15)
O282 C28 C22 119.67(15)
O292 C29 O291 125.11(15)
O292 C29 C24 122.16(15)
O291 C29 C24 112.54(14)
O302 C30 O301 123.84(16)
O302 C30 C25 121.74(15)
O301 C30 C25 114.41(15)
C1 N1 C12 117.57(16)
C8 N2 C7 123.51(16)
C8 N2 H22 119.6(15)
C7 N2 H22 116.8(15)
H100 O1 H101 109(2)
H200 O2 H201 106(3)
C27 O272 H272 112.1(12)
C28 O282 H272 112.8(9)
C29 O291 H291 112.5(12)
C30 O301 H301 113.8(13)

loop_
_geom_bond_atom_site_label_1
_geom_bond_atom_site_label_2
_geom_bond_distance
C1 N1 1.309(2)
C1 C2 1.391(3)
C1 H1 0.96(2)
C2 C3 1.357(3)
C2 H2 0.93(2)
C3 C4 1.393(3)
C3 H3 0.95(2)
C4 C12 1.399(2)
C4 C5 1.423(3)
C5 C6 1.335(3)
C5 H5 0.94(2)
C6 C7 1.411(3)
C6 H6 0.94(2)
C7 N2 1.347(2)
C7 C11 1.400(2)
C8 N2 1.317(3)
C8 C9 1.373(3)
C8 H8 0.92(2)
C9 C10 1.359(3)
C9 H9 0.96(2)
C10 C11 1.392(2)
C10 H10 0.95(2)
C11 C12 1.435(2)
C12 N1 1.355(2)
C21 C26 1.393(2)
C21 C22 1.406(2)
C21 C27 1.501(2)
C22 C23 1.381(2)
C22 C28 1.522(2)
C23 C24 1.385(2)
C23 H23 0.935(17)
C24 C25 1.385(2)
C24 C29 1.488(2)
C25 C26 1.374(2)
C25 C30 1.494(2)
C26 H26 0.937(19)
C27 O271 1.218(2)
C27 O272 1.294(2)
C28 O281 1.231(2)
C28 O282 1.266(2)
C29 O292 1.216(2)
C29 O291 1.302(2)
C30 O302 1.198(2)
C30 O301 1.300(2)
N2 H22 0.88(2)
O1 H100 0.92(3)
O1 H101 0.88(3)
O2 H200 0.86(4)
O2 H201 0.95(3)
O272 H272 1.04(3)
O282 H272 1.37(3)
O291 H291 1.01(2)
O301 H301 1.02(3)
